data_2222687
loop_
_publ_author_name
'Xue, Xiaoyan'
'Chen, Xia'
'Tong, Hongbo'

_publ_section_title Dichloridobis{6-methyl-2-[(trimethylsilyl)amino]pyridine-\k<i>N</i>^1^}cobalt(II)
_journal_coeditor_code FK2001
_journal_issue 8
_journal_name_full 'Acta Crystallographica Section E'
_journal_page_first m957
_journal_paper_doi 10.1107/S1600536809027937
_journal_volume 65
_journal_year 2009
_chemical_formula_iupac '[Co Cl2 (C9 H16 N2 Si)2]'
_chemical_formula_moiety 'C18 H32 Cl2 Co N4 Si2'
_chemical_formula_sum 'C18 H32 Cl2 Co N4 Si2'
_chemical_formula_weight 490.49
_chemical_name_systematic
;
Dichloridobis{6-methyl-2-[(trimethylsilyl)amino]pyridine-
\k<i>N</i>^1^}cobalt(II)
;
_space_group_IT_number 15
_symmetry_cell_setting monoclinic
_symmetry_space_group_name_Hall '-C 2yc'
_symmetry_space_group_name_H-M 'C 1 2/c 1'
_atom_sites_solution_hydrogens mixed
_atom_sites_solution_primary direct
_atom_sites_solution_secondary difmap
_audit_creation_method SHELXL-97
_cell_angle_alpha 90.00
_cell_angle_beta 114.09(2)
_cell_angle_gamma 90.00
_cell_formula_units_Z 4
_cell_length_a 14.817(3)
_cell_length_b 12.554(4)
_cell_length_c 14.886(2)
_cell_measurement_reflns_used 2926
_cell_measurement_temperature 213(2)
_cell_measurement_theta_max 260639
_cell_measurement_theta_min 2.227
_cell_volume 2527.8(11)
_computing_cell_refinement 'SAINT (Bruker, 1996)'
_computing_data_collection 'SMART (Bruker, 1996)'
_computing_data_reduction 'SAINT (Bruker, 1996)'
_computing_molecular_graphics 'SHELXL97 (Sheldrick, 2008)'
_computing_publication_material 'SHELXTL (Sheldrick, 2008)'
_computing_structure_refinement 'SHELXL97 (Sheldrick, 2008)'
_computing_structure_solution 'SHELXS97 (Sheldrick, 2008)'
_diffrn_ambient_temperature 213(2)
_diffrn_measured_fraction_theta_full 0.997
_diffrn_measured_fraction_theta_max 0.997
_diffrn_measurement_device_type 'Bruker SMART APEX CCD area-detector'
_diffrn_measurement_method '\f and \w'
_diffrn_radiation_monochromator graphite
_diffrn_radiation_source 'fine-focus sealed tube'
_diffrn_radiation_type MoK\a
_diffrn_radiation_wavelength 0.71073
_diffrn_reflns_av_R_equivalents 0.0197
_diffrn_reflns_av_sigmaI/netI 0.0262
_diffrn_reflns_limit_h_max 17
_diffrn_reflns_limit_h_min -13
_diffrn_reflns_limit_k_max 13
_diffrn_reflns_limit_k_min -14
_diffrn_reflns_limit_l_max 17
_diffrn_reflns_limit_l_min -17
_diffrn_reflns_number 5113
_diffrn_reflns_theta_full 25.00
_diffrn_reflns_theta_max 25.00
_diffrn_reflns_theta_min 2.21
_diffrn_standards_decay_% 0
_exptl_absorpt_coefficient_mu 0.996
_exptl_absorpt_correction_T_max 0.8257
_exptl_absorpt_correction_T_min 0.7544
_exptl_absorpt_correction_type multi-scan
_exptl_absorpt_process_details '(SADABS; Sheldrick, 2004)'
_exptl_crystal_colour blue
_exptl_crystal_density_diffrn 1.289
_exptl_crystal_density_method 'not measured'
_exptl_crystal_description block
_exptl_crystal_F_000 1028
_exptl_crystal_size_max 0.30
_exptl_crystal_size_mid 0.30
_exptl_crystal_size_min 0.20
_refine_diff_density_max 0.474
_refine_diff_density_min -0.195
_refine_ls_extinction_method none
_refine_ls_goodness_of_fit_ref 1.024
_refine_ls_hydrogen_treatment constr
_refine_ls_matrix_type full
_refine_ls_number_parameters 127
_refine_ls_number_reflns 2224
_refine_ls_number_restraints 0
_refine_ls_restrained_S_all 1.024
_refine_ls_R_factor_all 0.0386
_refine_ls_R_factor_gt 0.0334
_refine_ls_shift/su_max 0.001
_refine_ls_shift/su_mean 0.000
_refine_ls_structure_factor_coef Fsqd
_refine_ls_weighting_details 'calc w=1/[\s^2^(Fo^2^)+(0.0559P)^2^] where P=(Fo^2^+2Fc^2^)/3'
_refine_ls_weighting_scheme calc
_refine_ls_wR_factor_gt 0.0869
_refine_ls_wR_factor_ref 0.0893
_reflns_number_gt 1905
_reflns_number_total 2224
_reflns_threshold_expression I>2\s(I)
_cod_data_source_file fk2001.cif
_cod_data_source_block I
_cod_depositor_comments
;
The following automatic conversions were performed:

'_atom_sites_solution_hydrogens' value 'geom and difmap' was changed
to 'mixed'.

Automatic conversion script
Id: cif_fix_values 6452 2018-10-05 10:23:21Z andrius 
;
_cod_original_cell_volume 2527.8(10)
_cod_original_sg_symbol_H-M 'C 2/c'
_cod_database_code 2222687
_cod_database_fobs_code 2222687

loop_
_symmetry_equiv_pos_as_xyz
'x, y, z'
'-x, y, -z+1/2'
'x+1/2, y+1/2, z'
'-x+1/2, y+1/2, -z+1/2'
'-x, -y, -z'
'x, -y, z-1/2'
'-x+1/2, -y+1/2, -z'
'x+1/2, -y+1/2, z-1/2'

loop_
_atom_site_type_symbol
_atom_site_label
_atom_site_fract_x
_atom_site_fract_y
_atom_site_fract_z
_atom_site_U_iso_or_equiv
_atom_site_adp_type
_atom_site_calc_flag
_atom_site_refinement_flags
_atom_site_occupancy
_atom_site_disorder_assembly
_atom_site_disorder_group
Co Co1 0.0000 0.78913(3) 0.2500 0.03732(16) Uani d S 1 . .
Cl Cl1 0.10398(5) 0.89853(5) 0.21598(5) 0.0592(2) Uani d . 1 . .
Si Si1 0.00558(5) 0.75476(5) 0.57526(5) 0.04150(19) Uani d . 1 . .
N N1 0.09602(12) 0.69403(12) 0.36153(13) 0.0331(4) Uani d . 1 . .
N N2 0.04259(13) 0.76380(14) 0.47782(13) 0.0407(5) Uani d . 1 . .
H H2A 0.0166 0.8153 0.4373 0.049 Uiso calc R 1 . .
C C1 0.10695(15) 0.70085(15) 0.45668(16) 0.0352(5) Uani d . 1 . .
C C2 0.18218(15) 0.64481(17) 0.53209(16) 0.0396(5) Uani d . 1 . .
H H2B 0.1894 0.6512 0.5969 0.048 Uiso calc R 1 . .
C C3 0.24442(16) 0.58107(17) 0.50937(17) 0.0437(6) Uani d . 1 . .
H H3A 0.2952 0.5446 0.5588 0.052 Uiso calc R 1 . .
C C4 0.23132(16) 0.57104(17) 0.41187(17) 0.0422(5) Uani d . 1 . .
H H4A 0.2723 0.5262 0.3955 0.051 Uiso calc R 1 . .
C C5 0.15804(15) 0.62725(17) 0.34001(16) 0.0372(5) Uani d . 1 . .
C C6 0.14102(18) 0.6165(2) 0.23377(17) 0.0514(6) Uani d . 1 . .
H H6A 0.1861 0.5649 0.2278 0.077 Uiso calc R 1 . .
H H6B 0.1518 0.6841 0.2096 0.077 Uiso calc R 1 . .
H H6C 0.0743 0.5936 0.1960 0.077 Uiso calc R 1 . .
C C7 0.1062(2) 0.7875(2) 0.69626(19) 0.0632(7) Uani d . 1 . .
H H7A 0.1575 0.7349 0.7127 0.095 Uiso calc R 1 . .
H H7B 0.0804 0.7883 0.7458 0.095 Uiso calc R 1 . .
H H7C 0.1329 0.8564 0.6929 0.095 Uiso calc R 1 . .
C C8 -0.0395(2) 0.6186(2) 0.5781(2) 0.0780(9) Uani d . 1 . .
H H8A -0.0910 0.6017 0.5152 0.117 Uiso calc R 1 . .
H H8B -0.0651 0.6141 0.6278 0.117 Uiso calc R 1 . .
H H8C 0.0140 0.5690 0.5930 0.117 Uiso calc R 1 . .
C C9 -0.0937(2) 0.8548(3) 0.5436(2) 0.0819(10) Uani d . 1 . .
H H9A -0.0685 0.9234 0.5370 0.123 Uiso calc R 1 . .
H H9B -0.1174 0.8574 0.5947 0.123 Uiso calc R 1 . .
H H9C -0.1470 0.8356 0.4826 0.123 Uiso calc R 1 . .

loop_
_atom_site_aniso_label
_atom_site_aniso_U_11
_atom_site_aniso_U_22
_atom_site_aniso_U_33
_atom_site_aniso_U_12
_atom_site_aniso_U_13
_atom_site_aniso_U_23
Co1 0.0405(3) 0.0364(3) 0.0298(3) 0.000 0.00890(19) 0.000
Cl1 0.0730(5) 0.0549(4) 0.0429(4) -0.0265(3) 0.0167(3) -0.0029(3)
Si1 0.0433(4) 0.0439(4) 0.0383(4) 0.0058(3) 0.0177(3) 0.0030(3)
N1 0.0311(9) 0.0327(9) 0.0327(10) -0.0001(7) 0.0102(8) -0.0018(7)
N2 0.0481(11) 0.0398(10) 0.0331(11) 0.0132(8) 0.0156(9) 0.0061(8)
C1 0.0363(12) 0.0312(11) 0.0356(12) -0.0039(9) 0.0123(10) -0.0017(9)
C2 0.0403(12) 0.0419(12) 0.0334(12) 0.0002(10) 0.0117(10) 0.0041(10)
C3 0.0363(12) 0.0412(12) 0.0473(15) 0.0044(10) 0.0107(11) 0.0063(11)
C4 0.0353(12) 0.0425(12) 0.0484(14) 0.0032(10) 0.0168(11) -0.0012(11)
C5 0.0330(11) 0.0380(11) 0.0398(13) -0.0046(9) 0.0142(10) -0.0061(10)
C6 0.0444(13) 0.0660(16) 0.0431(14) 0.0052(12) 0.0170(11) -0.0104(12)
C7 0.0665(18) 0.0831(19) 0.0421(16) -0.0077(15) 0.0243(14) -0.0082(14)
C8 0.091(2) 0.0630(18) 0.094(3) -0.0211(17) 0.0524(19) -0.0041(17)
C9 0.088(2) 0.102(2) 0.071(2) 0.049(2) 0.0480(18) 0.0261(19)

loop_
_atom_type_symbol
_atom_type_description
_atom_type_scat_dispersion_real
_atom_type_scat_dispersion_imag
_atom_type_scat_source
C C 0.0033 0.0016 'International Tables Vol C Tables 4.2.6.8 and 6.1.1.4'
H H 0.0000 0.0000 'International Tables Vol C Tables 4.2.6.8 and 6.1.1.4'
N N 0.0061 0.0033 'International Tables Vol C Tables 4.2.6.8 and 6.1.1.4'
Si Si 0.0817 0.0704 'International Tables Vol C Tables 4.2.6.8 and 6.1.1.4'
Co Co 0.3494 0.9721 'International Tables Vol C Tables 4.2.6.8 and 6.1.1.4'
Cl Cl 0.1484 0.1585 'International Tables Vol C Tables 4.2.6.8 and 6.1.1.4'

loop_
_geom_angle_atom_site_label_1
_geom_angle_atom_site_label_2
_geom_angle_atom_site_label_3
_geom_angle_site_symmetry_1
_geom_angle_site_symmetry_3
_geom_angle
_geom_angle_publ_flag
N1 Co1 N1 2 . 109.49(9) ?
N1 Co1 Cl1 2 . 118.51(5) ?
N1 Co1 Cl1 . . 102.78(5) ?
N1 Co1 Cl1 2 2 102.78(5) ?
N1 Co1 Cl1 . 2 118.51(5) ?
Cl1 Co1 Cl1 . 2 105.54(4) ?
N2 Si1 C9 . . 103.38(11) ?
N2 Si1 C8 . . 108.58(12) ?
C9 Si1 C8 . . 112.25(15) ?
N2 Si1 C7 . . 112.97(11) ?
C9 Si1 C7 . . 109.78(14) ?
C8 Si1 C7 . . 109.78(14) ?
C1 N1 C5 . . 118.28(17) ?
C1 N1 Co1 . . 123.35(13) ?
C5 N1 Co1 . . 118.11(14) ?
C1 N2 Si1 . . 129.45(15) ?
C1 N2 H2A . . 115.3 ?
Si1 N2 H2A . . 115.3 ?
N1 C1 N2 . . 118.49(19) ?
N1 C1 C2 . . 121.22(19) ?
N2 C1 C2 . . 120.3(2) ?
C3 C2 C1 . . 119.5(2) ?
C3 C2 H2B . . 120.3 ?
C1 C2 H2B . . 120.3 ?
C2 C3 C4 . . 119.5(2) ?
C2 C3 H3A . . 120.3 ?
C4 C3 H3A . . 120.3 ?
C5 C4 C3 . . 119.9(2) ?
C5 C4 H4A . . 120.1 ?
C3 C4 H4A . . 120.1 ?
C4 C5 N1 . . 121.7(2) ?
C4 C5 C6 . . 121.01(19) ?
N1 C5 C6 . . 117.33(19) ?
C5 C6 H6A . . 109.5 ?
C5 C6 H6B . . 109.5 ?
H6A C6 H6B . . 109.5 ?
C5 C6 H6C . . 109.5 ?
H6A C6 H6C . . 109.5 ?
H6B C6 H6C . . 109.5 ?
Si1 C7 H7A . . 109.5 ?
Si1 C7 H7B . . 109.5 ?
H7A C7 H7B . . 109.5 ?
Si1 C7 H7C . . 109.5 ?
H7A C7 H7C . . 109.5 ?
H7B C7 H7C . . 109.5 ?
Si1 C8 H8A . . 109.5 ?
Si1 C8 H8B . . 109.5 ?
H8A C8 H8B . . 109.5 ?
Si1 C8 H8C . . 109.5 ?
H8A C8 H8C . . 109.5 ?
H8B C8 H8C . . 109.5 ?
Si1 C9 H9A . . 109.5 ?
Si1 C9 H9B . . 109.5 ?
H9A C9 H9B . . 109.5 ?
Si1 C9 H9C . . 109.5 ?
H9A C9 H9C . . 109.5 ?
H9B C9 H9C . . 109.5 ?

loop_
_geom_bond_atom_site_label_1
_geom_bond_atom_site_label_2
_geom_bond_site_symmetry_2
_geom_bond_distance
_geom_bond_publ_flag
Co1 N1 2 2.0681(17) ?
Co1 N1 . 2.0681(17) ?
Co1 Cl1 . 2.2701(7) ?
Co1 Cl1 2 2.2701(7) ?
Si1 N2 . 1.7512(19) ?
Si1 C9 . 1.843(3) ?
Si1 C8 . 1.843(3) ?
Si1 C7 . 1.856(3) ?
N1 C1 . 1.361(3) ?
N1 C5 . 1.375(3) ?
N2 C1 . 1.370(3) ?
N2 H2A . 0.8600 ?
C1 C2 . 1.406(3) ?
C2 C3 . 1.364(3) ?
C2 H2B . 0.9300 ?
C3 C4 . 1.389(3) ?
C3 H3A . 0.9300 ?
C4 C5 . 1.369(3) ?
C4 H4A . 0.9300 ?
C5 C6 . 1.503(3) ?
C6 H6A . 0.9600 ?
C6 H6B . 0.9600 ?
C6 H6C . 0.9600 ?
C7 H7A . 0.9600 ?
C7 H7B . 0.9600 ?
C7 H7C . 0.9600 ?
C8 H8A . 0.9600 ?
C8 H8B . 0.9600 ?
C8 H8C . 0.9600 ?
C9 H9A . 0.9600 ?
C9 H9B . 0.9600 ?
C9 H9C . 0.9600 ?

loop_
_geom_hbond_atom_site_label_D
_geom_hbond_atom_site_label_H
_geom_hbond_atom_site_label_A
_geom_hbond_site_symmetry_A
_geom_hbond_distance_DH
_geom_hbond_distance_HA
_geom_hbond_distance_DA
_geom_hbond_angle_DHA
N2 H2A Cl1 2 0.86 2.48 3.284(2) 155.4

loop_
_geom_torsion_atom_site_label_1
_geom_torsion_atom_site_label_2
_geom_torsion_atom_site_label_3
_geom_torsion_atom_site_label_4
_geom_torsion_site_symmetry_1
_geom_torsion_site_symmetry_2
_geom_torsion_site_symmetry_3
_geom_torsion_site_symmetry_4
_geom_torsion
_geom_torsion_publ_flag
N1 Co1 N1 C1 2 . . . -123.88(16) ?
Cl1 Co1 N1 C1 . . . . 109.30(15) ?
Cl1 Co1 N1 C1 2 . . . -6.54(17) ?
N1 Co1 N1 C5 2 . . . 62.03(13) ?
Cl1 Co1 N1 C5 . . . . -64.80(14) ?
Cl1 Co1 N1 C5 2 . . . 179.37(12) ?
C9 Si1 N2 C1 . . . . -172.5(2) ?
C8 Si1 N2 C1 . . . . -53.1(2) ?
C7 Si1 N2 C1 . . . . 68.9(2) ?
C5 N1 C1 N2 . . . . -177.26(17) ?
Co1 N1 C1 N2 . . . . 8.7(2) ?
C5 N1 C1 C2 . . . . 2.6(3) ?
Co1 N1 C1 C2 . . . . -171.44(14) ?
Si1 N2 C1 N1 . . . . 154.07(16) ?
Si1 N2 C1 C2 . . . . -25.8(3) ?
N1 C1 C2 C3 . . . . -1.1(3) ?
N2 C1 C2 C3 . . . . 178.84(19) ?
C1 C2 C3 C4 . . . . -1.2(3) ?
C2 C3 C4 C5 . . . . 1.8(3) ?
C3 C4 C5 N1 . . . . -0.1(3) ?
C3 C4 C5 C6 . . . . -178.9(2) ?
C1 N1 C5 C4 . . . . -2.0(3) ?
Co1 N1 C5 C4 . . . . 172.35(15) ?
C1 N1 C5 C6 . . . . 176.76(19) ?
Co1 N1 C5 C6 . . . . -8.8(2) ?
